data_7129804
loop_
_publ_author_name
'Thoonen, Shannon'
'Tay, Hui Min'
'Hua, Carol'

_publ_section_title
;
 A chiral binaphthyl-based coordination polymer as an enantioselective
 fluorescence sensor.
;
_journal_issue 28
_journal_name_full 'Chemical communications (Cambridge, England)'
_journal_page_first 4512
_journal_page_last 4515
_journal_paper_doi 10.1039/d1cc06872e
_journal_volume 58
_journal_year 2022
_chemical_formula_moiety 'C60 H52 N5 O17 Zn3, 2(C3 H7 N O)'
_chemical_formula_sum 'C66 H66 N7 O19 Zn3'
_chemical_formula_weight 1457.36
_space_group_crystal_system monoclinic
_space_group_IT_number 14
_space_group_name_Hall '-P 2ybc'
_space_group_name_H-M_alt 'P 1 21/c 1'
_atom_sites_solution_hydrogens mixed
_audit_creation_date 2020-11-10
_audit_creation_method
;
Olex2 1.3
(compiled 2020.07.31 svn.rc2a77460 for OlexSys, GUI svn.r6145)
;
_audit_update_record
;
2021-12-07 deposited with the CCDC.	2022-03-10 downloaded from the CCDC.
;
_cell_angle_alpha 90
_cell_angle_beta 93.90(3)
_cell_angle_gamma 90
_cell_formula_units_Z 4
_cell_length_a 25.909(5)
_cell_length_b 17.361(4)
_cell_length_c 17.014(3)
_cell_measurement_reflns_used 5927
_cell_measurement_temperature 100(2)
_cell_measurement_theta_max 60.1
_cell_measurement_theta_min 23.4
_cell_volume 7635(3)
_computing_cell_refinement 'XDS (Kabsch, 1993)'
_computing_data_collection 'AS QEGUI'
_computing_data_reduction 'XDS (Kabsch, 1993)'
_computing_molecular_graphics 'Olex2 1.3 (Dolomanov et al., 2009)'
_computing_publication_material 'Olex2 1.3 (Dolomanov et al., 2009)'
_computing_structure_refinement 'XL  (Sheldrick, 2008)'
_computing_structure_solution 'SHELXT 2014/5 (Sheldrick, 2014)'
_diffrn_ambient_temperature 100(2)
_diffrn_measured_fraction_theta_full 0.989
_diffrn_measured_fraction_theta_max 0.779
_diffrn_measurement_device_type 'Dectris Eiger2 9M'
_diffrn_measurement_method '\w scans'
_diffrn_radiation_monochromator 'Silicon Double Crystal'
_diffrn_radiation_type Synchrotron
_diffrn_radiation_wavelength 0.71073
_diffrn_reflns_av_R_equivalents 0.1112
_diffrn_reflns_av_unetI/netI 0.0701
_diffrn_reflns_Laue_measured_fraction_full 0.989
_diffrn_reflns_Laue_measured_fraction_max 0.779
_diffrn_reflns_limit_h_max 31
_diffrn_reflns_limit_h_min -31
_diffrn_reflns_limit_k_max 21
_diffrn_reflns_limit_k_min -21
_diffrn_reflns_limit_l_max 22
_diffrn_reflns_limit_l_min -22
_diffrn_reflns_number 96062
_diffrn_reflns_point_group_measured_fraction_full 0.989
_diffrn_reflns_point_group_measured_fraction_max 0.779
_diffrn_reflns_theta_full 25.242
_diffrn_reflns_theta_max 29.441
_diffrn_reflns_theta_min 0.788
_diffrn_source 'MX1 Beamline Australian Synchrotron'
_diffrn_standards_number 0
_exptl_absorpt_coefficient_mu 1.002
_exptl_absorpt_correction_type none
_exptl_crystal_colour yellow
_exptl_crystal_colour_primary yellow
_exptl_crystal_density_diffrn 1.268
_exptl_crystal_description block
_exptl_crystal_F_000 3012
_exptl_crystal_size_max 0.1
_exptl_crystal_size_mid 0.06
_exptl_crystal_size_min 0.05
_refine_diff_density_max 1.189
_refine_diff_density_min -1.726
_refine_diff_density_rms 0.151
_refine_ls_extinction_method none
_refine_ls_goodness_of_fit_ref 1.229
_refine_ls_hydrogen_treatment constr
_refine_ls_matrix_type full
_refine_ls_number_parameters 875
_refine_ls_number_reflns 16481
_refine_ls_number_restraints 558
_refine_ls_restrained_S_all 1.227
_refine_ls_R_factor_all 0.1959
_refine_ls_R_factor_gt 0.1209
_refine_ls_shift/su_max 0.004
_refine_ls_shift/su_mean 0.001
_refine_ls_structure_factor_coef Fsqd
_refine_ls_weighting_details 'w=1/[\s^2^(Fo^2^)+(0.2000P)^2^] where P=(Fo^2^+2Fc^2^)/3'
_refine_ls_weighting_scheme calc
_refine_ls_wR_factor_gt 0.3128
_refine_ls_wR_factor_ref 0.3881
_reflns_Friedel_coverage 0.000
_reflns_number_gt 7673
_reflns_number_total 16481
_reflns_threshold_expression 'I > 2\s(I)'
_cod_data_source_file d1cc06872e2.cif
_cod_data_source_block hmt_2_12_4x
_cod_depositor_comments 'Adding full bibliography for 7129804.cif.'
_cod_database_code 7129804
_shelx_shelxl_version_number 2014/7
_shelx_space_group_comment
;
The symmetry employed for this shelxl refinement is uniquely defined
by the following loop, which should always be used as a source of
symmetry information in preference to the above space-group names.
They are only intended as comments.
;
_shelx_estimated_absorpt_t_max 0.952
_shelx_estimated_absorpt_t_min 0.906
_olex2_refinement_description
;
1. Fixed Uiso
 At 1.2 times of:
  All C(H) groups, All C(H,H) groups, All C(H,H,H,H) groups
 At 1.5 times of:
  All C(H,H,H) groups
2. Uiso/Uaniso restraints and constraints
C2: within 1.7A with sigma of 0.04 and sigma for terminal atoms of 0.08 within
1.7A
C2 \\sim O01J: within 1.7A with sigma of 0.04 and sigma for terminal atoms of
0.08 within 1.7A
C02Q \\sim C02M \\sim O01E: within 1.7A with sigma of 0.04 and sigma for
terminal atoms of 0.08 within 1.7A
C8 \\sim C2 \\sim O01J: within 1.7A with sigma of 0.04 and sigma for terminal
atoms of 0.08 within 1.7A
All non-hydrogen atoms have similar U: within 1.7A with sigma of 0.01 and sigma
for terminal atoms of 0.08 within 1.7A
Uanis(C2) = Uanis(C8) = Uanis(C1)
3. Others
 Sof(H2AA)=Sof(H2AB)=Sof(C8)=Sof(H8A)=Sof(H8B)=Sof(H8C)=1-FVAR(1)
 Sof(H2BC)=Sof(H2BD)=Sof(C1)=Sof(H1A)=Sof(H1B)=Sof(H1C)=FVAR(1)
 Fixed Sof: H01F(0.5) C02M(0.5) H02M(0.5) H02N(0.5) C02Q(0.5) H02O(0.5)
 H02P(0.5) H02Q(0.5)
4.a Riding coordinates:
 C1(H1A,H1B,H1C)
4.b Secondary CH2 refined with riding coordinates:
 C02M(H02M,H02N), C2(H2AA,H2AB), C2(H2BC,H2BD)
4.c Aromatic/amide H refined with riding coordinates:
 C00O(H00O), C00Q(H00Q), C00U(H00U), C00W(H00W), C010(H010), C012(H012),
 C016(H016), C018(H018), C01D(H01J), C01F(H01K), C01I(H01L), C01K(H01S),
 C01M(H01M), C01O(H01O), C01P(H01P), C01T(H01T), C021(H021), C022(H022),
 C023(H023), C025(H025), C026(H026), C029(H029), C02B(H02B), C02C(H02C),
 C02E(H02X), C02F(H02F), C02G(H02G), C02J(H02K), C02K(H02L)
4.d Idealised Me refined as rotating group:
 C019(H01A,H01B,H01C), C01A(H01D,H01E,H01F), C01C(H01G,H01H,H01I), C01Y(H01N,
 H01Q,H01R), C024(H02R,H02S,H02T), C02D(H02A,H02D,H02E), C02H(H02H,H02I,H02J),
 C02L(H02Y,H,HA), C02N(H02Z,HB,HC), C02O(H02U,H02V,H02W), C02Q(H02O,H02P,H02Q),
 C8(H8A,H8B,H8C)
;
_smtbx_masks_void_probe_radius 1.2
_smtbx_masks_void_truncation_radius 1.2
_olex2_submission_special_instructions 'No special instructions were received'

loop_
_space_group_symop_operation_xyz
'x, y, z'
'-x, y+1/2, -z+1/2'
'-x, -y, -z'
'x, -y-1/2, z-1/2'

loop_
_atom_site_label
_atom_site_type_symbol
_atom_site_fract_x
_atom_site_fract_y
_atom_site_fract_z
_atom_site_U_iso_or_equiv
_atom_site_adp_type
_atom_site_occupancy
_atom_site_site_symmetry_order
_atom_site_calc_flag
_atom_site_refinement_flags_posn
_atom_site_refinement_flags_adp
_atom_site_refinement_flags_occupancy
_atom_site_disorder_assembly
_atom_site_disorder_group
Zn01 Zn 0.07583(4) 0.64215(5) 0.70873(5) 0.0659(3) Uani 1 1 d . . . . .
Zn02 Zn 0.10445(4) 0.66535(5) 0.12138(5) 0.0686(3) Uani 1 1 d . . . . .
Zn03 Zn 0.24832(4) 0.35522(5) 0.43076(6) 0.0741(3) Uani 1 1 d . . . . .
O004 O -0.0417(2) 0.1859(3) 0.3080(3) 0.0704(13) Uani 1 1 d . U . . .
O005 O -0.0068(2) 0.3043(3) 0.3055(3) 0.0672(12) Uani 1 1 d . U . . .
O006 O 0.0597(2) -0.0375(3) 0.2452(3) 0.0707(13) Uani 1 1 d . U . . .
O007 O 0.1502(2) 0.7153(3) 0.2142(3) 0.0707(13) Uani 1 1 d . U . . .
O008 O 0.1091(2) 0.6183(3) 0.6117(3) 0.0751(14) Uani 1 1 d . U . . .
O009 O 0.1096(2) 0.7947(3) 0.2916(3) 0.0768(14) Uani 1 1 d . U . . .
O00A O 0.1840(2) 0.3056(3) 0.3951(3) 0.0762(14) Uani 1 1 d . U . . .
O00B O 0.0846(2) 0.7321(3) 0.5647(3) 0.0713(13) Uani 1 1 d . U . . .
O00C O 0.2249(2) 0.4572(3) 0.4628(3) 0.0783(14) Uani 1 1 d . U . . .
O00D O 0.1113(2) 0.5555(3) 0.1720(3) 0.0762(14) Uani 1 1 d . U . . .
O00E O 0.2274(2) 0.4753(3) 0.3334(3) 0.0808(15) Uani 1 1 d . U . . .
O00F O 0.0578(2) 0.6152(3) 0.0284(3) 0.0775(14) Uani 1 1 d . U . . .
O00G O 0.1452(2) -0.0377(3) 0.2729(4) 0.0885(17) Uani 1 1 d . U . . .
O00H O 0.2297(2) 0.1979(3) 0.3920(4) 0.0880(17) Uani 1 1 d . U . . .
N00I N 0.0978(3) 0.4705(4) 0.2702(4) 0.0717(16) Uani 1 1 d . U . . .
N00J N -0.0213(3) 0.5944(4) -0.0316(4) 0.0717(16) Uani 1 1 d . U . . .
O00K O 0.2743(3) 0.3148(4) 0.5364(4) 0.0951(18) Uani 1 1 d . U . . .
C00L C 0.0481(3) 0.1942(4) 0.3106(4) 0.0641(16) Uani 1 1 d . U . . .
N00M N 0.8303(3) 0.3473(4) -0.0527(4) 0.0833(18) Uani 1 1 d . U . . .
C00N C -0.0039(3) 0.2324(4) 0.3075(5) 0.0675(17) Uani 1 1 d . U . . .
C00O C 0.0929(3) 0.2331(4) 0.3399(5) 0.0673(17) Uani 1 1 d . U . . .
H00O H 0.0911 0.2859 0.3542 0.081 Uiso 1 1 calc R U . . .
C00P C 0.1330(3) 0.6518(4) 0.4849(4) 0.0626(16) Uani 1 1 d . U . . .
C00Q C 0.0522(3) 0.1176(4) 0.2875(4) 0.0671(17) Uani 1 1 d . U . . .
H00Q H 0.0221 0.0915 0.2665 0.080 Uiso 1 1 calc R U . . .
C00R C 0.0985(3) 0.0784(4) 0.2941(5) 0.0660(16) Uani 1 1 d . U . . .
C00S C 0.1855(3) 0.5694(4) 0.4086(4) 0.0662(16) Uani 1 1 d . U . . .
O00T O -0.1208(3) 0.7549(5) -0.0903(6) 0.138(3) Uani 1 1 d . U . . .
C00U C 0.1628(3) 0.5852(4) 0.4774(5) 0.0696(17) Uani 1 1 d . U . . .
H00U H 0.1674 0.5505 0.5205 0.084 Uiso 1 1 calc R U . . .
C00V C 0.1408(3) 0.1932(4) 0.3479(5) 0.0686(17) Uani 1 1 d . U . . .
C00W C 0.1435(3) 0.1174(5) 0.3238(5) 0.0721(18) Uani 1 1 d . U . . .
H00W H 0.1758 0.0914 0.3272 0.087 Uiso 1 1 calc R U . . .
N00X N 0.3163(3) 0.3472(4) 0.3794(5) 0.090(2) Uani 1 1 d . U . . .
C00Y C 0.1070(3) 0.6687(4) 0.5589(5) 0.0667(16) Uani 1 1 d . U . . .
C00Z C 0.1026(3) -0.0048(5) 0.2696(5) 0.0702(18) Uani 1 1 d . U . . .
C010 C 0.0936(3) 0.5397(5) 0.2365(5) 0.0718(18) Uani 1 1 d . U . . .
H010 H 0.0762 0.5791 0.2630 0.086 Uiso 1 1 calc R U . . .
C011 C 0.2150(3) 0.4962(5) 0.3996(5) 0.0723(18) Uani 1 1 d . U . . .
C012 C 0.1771(3) 0.6194(4) 0.3446(5) 0.0674(17) Uani 1 1 d . U . . .
H012 H 0.1921 0.6080 0.2965 0.081 Uiso 1 1 calc R U . . .
C013 C 0.1474(3) 0.6849(4) 0.3497(5) 0.0664(16) Uani 1 1 d . U . . .
N014 N -0.0681(4) 0.8578(5) -0.0677(5) 0.097(2) Uani 1 1 d . U . . .
C015 C 0.1350(3) 0.7357(4) 0.2803(5) 0.0679(17) Uani 1 1 d . U . . .
C016 C 0.1249(3) 0.7017(4) 0.4202(4) 0.0665(17) Uani 1 1 d . U . . .
H016 H 0.1042 0.7465 0.4242 0.080 Uiso 1 1 calc R U . . .
C017 C 0.1885(3) 0.2346(5) 0.3810(5) 0.0743(19) Uani 1 1 d . U . . .
C018 C 0.0122(4) 0.6041(5) 0.0312(5) 0.0755(19) Uani 1 1 d . U . . .
H018 H -0.0012 0.6020 0.0818 0.091 Uiso 1 1 calc R U . . .
C019 C 0.0764(4) 0.4570(5) 0.3462(5) 0.079(2) Uani 1 1 d . U . . .
H01A H 0.0624 0.5053 0.3657 0.119 Uiso 1 1 calc R U . . .
H01B H 0.1038 0.4380 0.3840 0.119 Uiso 1 1 calc R U . . .
H01C H 0.0487 0.4186 0.3401 0.119 Uiso 1 1 calc R U . . .
C01A C 0.1250(4) 0.4061(4) 0.2364(5) 0.082(2) Uani 1 1 d . U . . .
H01D H 0.1427 0.4240 0.1908 0.123 Uiso 1 1 calc R U . . .
H01E H 0.1000 0.3658 0.2198 0.123 Uiso 1 1 calc R U . . .
H01F H 0.1504 0.3851 0.2761 0.123 Uiso 0.5 1 calc R U P . .
N01B N 0.2634(4) 0.2556(6) 0.6511(6) 0.111(3) Uani 1 1 d . U . . .
C01C C -0.0754(3) 0.5814(5) -0.0234(5) 0.082(2) Uani 1 1 d . U . . .
H01G H -0.0819 0.5798 0.0327 0.123 Uiso 1 1 calc R U . . .
H01H H -0.0857 0.5322 -0.0481 0.123 Uiso 1 1 calc R U . . .
H01I H -0.0956 0.6232 -0.0491 0.123 Uiso 1 1 calc R U . . .
C01D C 0.8336(4) 0.3768(5) 0.0204(6) 0.084(2) Uani 1 1 d . U . . .
H01J H 0.8653 0.3993 0.0400 0.101 Uiso 1 1 calc R U . . .
O01E O 0.6082(3) 0.2036(6) 0.1569(6) 0.130(2) Uani 1 1 d . U . . .
C01F C 0.7924(4) 0.3755(6) 0.0684(6) 0.090(2) Uani 1 1 d . U . . .
H01K H 0.7966 0.3960 0.1202 0.108 Uiso 1 1 calc R U . . .
C01G C 0.7468(4) 0.3456(6) 0.0421(6) 0.097(2) Uani 1 1 d . U . . .
C01H C 0.5581(4) 0.3336(7) 0.2068(7) 0.110(2) Uani 1 1 d . U . . .
C01I C 0.2482(5) 0.2788(6) 0.5797(6) 0.096(2) Uani 1 1 d . U . . .
H01L H 0.2140 0.2662 0.5606 0.116 Uiso 1 1 calc R U . . .
O01J O 0.5151(4) 0.3496(7) 0.0858(7) 0.166(3) Uani 1 1 d . U . . .
C01K C -0.1108(5) 0.8264(7) -0.0854(8) 0.115(3) Uani 1 1 d . U . . .
H01S H -0.1392 0.8601 -0.0965 0.138 Uiso 1 1 calc R U . . .
C01L C 0.6080(4) 0.3361(7) 0.1697(8) 0.109(2) Uani 1 1 d . U . . .
C01M C 0.3327(4) 0.4021(6) 0.3358(7) 0.102(3) Uani 1 1 d . U . . .
H01M H 0.3113 0.4458 0.3248 0.123 Uiso 1 1 calc R U . . .
N01N N 0.2642(5) 0.0610(8) 0.5818(8) 0.150(4) Uani 1 1 d . U . . .
C01O C 0.3470(4) 0.2876(6) 0.3925(7) 0.103(3) Uani 1 1 d . U . . .
H01O H 0.3357 0.2472 0.4248 0.124 Uiso 1 1 calc R U . . .
C01P C 0.3942(4) 0.2805(7) 0.3624(8) 0.108(3) Uani 1 1 d . U . . .
H01P H 0.4144 0.2358 0.3739 0.129 Uiso 1 1 calc R U . . .
C01Q C 0.4125(4) 0.3366(7) 0.3161(8) 0.107(2) Uani 1 1 d . U . . .
C01R C 0.6317(4) 0.4077(8) 0.1572(8) 0.114(3) Uani 1 1 d . U . . .
C01S C 0.5117(5) 0.3407(9) 0.1670(8) 0.128(3) Uani 1 1 d . U . . .
C01T C 0.7848(4) 0.3163(7) -0.0791(7) 0.102(3) Uani 1 1 d . U . . .
H01T H 0.7817 0.2944 -0.1303 0.123 Uiso 1 1 calc R U . . .
C01U C 0.4633(4) 0.3344(8) 0.2809(8) 0.117(3) Uani 1 1 d . U . . .
C01V C 0.7002(4) 0.3445(8) 0.0887(7) 0.110(3) Uani 1 1 d . U . . .
C01W C 0.6782(5) 0.4133(8) 0.1190(8) 0.119(3) Uani 1 1 d . U . . .
C01X C 0.5584(4) 0.3239(8) 0.2923(8) 0.114(3) Uani 1 1 d . U . . .
C01Y C -0.0045(4) 0.5978(8) -0.1115(6) 0.111(4) Uani 1 1 d . U . . .
H01N H -0.0161 0.6464 -0.1362 0.167 Uiso 1 1 calc R U . . .
H01Q H -0.0195 0.5545 -0.1422 0.167 Uiso 1 1 calc R U . . .
H01R H 0.0333 0.5949 -0.1099 0.167 Uiso 1 1 calc R U . . .
C01Z C 0.6320(4) 0.2732(7) 0.1443(7) 0.110(3) Uani 1 1 d . U . . .
C020 C 0.5116(5) 0.3227(8) 0.3289(8) 0.120(3) Uani 1 1 d . U . . .
C021 C 0.6774(4) 0.2756(8) 0.1043(7) 0.111(3) Uani 1 1 d . U . . .
H021 H 0.6926 0.2290 0.0878 0.133 Uiso 1 1 calc R U . . .
C022 C 0.4646(5) 0.3415(8) 0.2014(8) 0.124(3) Uani 1 1 d . U . . .
H022 H 0.4333 0.3470 0.1694 0.148 Uiso 1 1 calc R U . . .
C023 C 0.7428(4) 0.3154(7) -0.0343(7) 0.108(3) Uani 1 1 d . U . . .
H023 H 0.7109 0.2943 -0.0552 0.130 Uiso 1 1 calc R U . . .
C024 C -0.0620(7) 0.9394(7) -0.0667(7) 0.147(6) Uani 1 1 d . U . . .
H02R H -0.0402 0.9549 -0.1087 0.220 Uiso 1 1 calc R U . . .
H02S H -0.0458 0.9554 -0.0156 0.220 Uiso 1 1 calc R U . . .
H02T H -0.0960 0.9639 -0.0750 0.220 Uiso 1 1 calc R U . . .
C025 C 0.3816(4) 0.3983(7) 0.3044(7) 0.109(3) Uani 1 1 d . U . . .
H025 H 0.3930 0.4404 0.2742 0.131 Uiso 1 1 calc R U . . .
C026 C 0.6087(5) 0.4747(8) 0.1820(9) 0.131(3) Uani 1 1 d . U . . .
H026 H 0.5764 0.4705 0.2049 0.157 Uiso 1 1 calc R U . . .
C029 C 0.6037(5) 0.3146(9) 0.3370(8) 0.129(3) Uani 1 1 d . U . . .
H029 H 0.6354 0.3158 0.3119 0.155 Uiso 1 1 calc R U . . .
C02B C 0.6304(5) 0.5496(9) 0.1752(10) 0.148(3) Uani 1 1 d . U . . .
H02B H 0.6133 0.5931 0.1952 0.177 Uiso 1 1 calc R U . . .
C02C C 0.6053(5) 0.3034(10) 0.4188(9) 0.145(3) Uani 1 1 d . U . . .
H02C H 0.6374 0.2938 0.4475 0.174 Uiso 1 1 calc R U . . .
C02D C 0.3160(7) 0.2752(10) 0.6834(9) 0.180(7) Uani 1 1 d . U . . .
H02A H 0.3377 0.2289 0.6850 0.270 Uiso 1 1 calc R U . . .
H02D H 0.3144 0.2957 0.7369 0.270 Uiso 1 1 calc R U . . .
H02E H 0.3309 0.3141 0.6499 0.270 Uiso 1 1 calc R U . . .
C02E C 0.3065(7) 0.1090(10) 0.5619(11) 0.155(4) Uani 1 1 d . U . . .
H02X H 0.3005 0.1417 0.5175 0.186 Uiso 1 1 calc R U . . .
C02F C 0.6769(6) 0.5594(10) 0.1391(9) 0.149(4) Uani 1 1 d . U . . .
H02F H 0.6921 0.6089 0.1344 0.179 Uiso 1 1 calc R U . . .
C02G C 0.7005(6) 0.4926(9) 0.1099(9) 0.141(3) Uani 1 1 d . U . . .
H02G H 0.7314 0.4981 0.0835 0.169 Uiso 1 1 calc R U . . .
C02H C 0.2314(6) 0.2153(10) 0.7013(8) 0.155(6) Uani 1 1 d . U . . .
H02H H 0.1967 0.2094 0.6751 0.232 Uiso 1 1 calc R U . . .
H02I H 0.2290 0.2442 0.7504 0.232 Uiso 1 1 calc R U . . .
H02J H 0.2462 0.1643 0.7132 0.232 Uiso 1 1 calc R U . . .
O02I O 0.3507(5) 0.1123(13) 0.5973(11) 0.278(9) Uani 1 1 d . U . . .
C02J C 0.5140(5) 0.3144(9) 0.4166(9) 0.141(3) Uani 1 1 d . U . . .
H02K H 0.4826 0.3149 0.4422 0.170 Uiso 1 1 calc R U . . .
C02K C 0.5579(5) 0.3063(10) 0.4597(9) 0.152(4) Uani 1 1 d . U . . .
H02L H 0.5585 0.3025 0.5155 0.182 Uiso 1 1 calc R U . . .
C02L C 0.2629(9) 0.0067(10) 0.6452(10) 0.207(9) Uani 1 1 d . U . . .
H02Y H 0.2973 -0.0161 0.6556 0.311 Uiso 1 1 calc R U . . .
H H 0.2378 -0.0339 0.6308 0.311 Uiso 1 1 calc R U . . .
HA H 0.2528 0.0332 0.6927 0.311 Uiso 1 1 calc R U . . .
C02M C 0.6383(9) 0.1329(12) 0.1535(15) 0.103(4) Uani 0.5 1 d . U P . .
H02M H 0.6530 0.1282 0.1015 0.124 Uiso 0.5 1 calc R U P . .
H02N H 0.6160 0.0876 0.1612 0.124 Uiso 0.5 1 calc R U P . .
C02N C 0.2128(6) 0.0723(10) 0.5386(9) 0.153(5) Uani 1 1 d . U . . .
H02Z H 0.1870 0.0848 0.5762 0.230 Uiso 1 1 calc R U . . .
HB H 0.2026 0.0248 0.5104 0.230 Uiso 1 1 calc R U . . .
HC H 0.2149 0.1145 0.5008 0.230 Uiso 1 1 calc R U . . .
C02O C -0.0219(6) 0.8123(9) -0.0504(15) 0.215(10) Uani 1 1 d . U . . .
H02U H -0.0190 0.7989 0.0056 0.323 Uiso 1 1 calc R U . . .
H02V H 0.0086 0.8421 -0.0632 0.323 Uiso 1 1 calc R U . . .
H02W H -0.0239 0.7651 -0.0821 0.323 Uiso 1 1 calc R U . . .
C02Q C 0.6800(11) 0.1361(11) 0.2161(16) 0.122(9) Uani 0.5 1 d . U P . .
H02O H 0.7017 0.1813 0.2083 0.183 Uiso 0.5 1 calc R U P . .
H02P H 0.7011 0.0894 0.2146 0.183 Uiso 0.5 1 calc R U P . .
H02Q H 0.6651 0.1399 0.2674 0.183 Uiso 0.5 1 calc R U P . .
C2 C 0.4689(7) 0.3682(14) 0.0295(12) 0.198(5) Uani 1 1 d . U . . .
H2AA H 0.4770 0.3818 -0.0248 0.238 Uiso 0.443(19) 1 calc R U P A 1
H2AB H 0.4427 0.4027 0.0505 0.238 Uiso 0.443(19) 1 calc R U P A 1
H2BC H 0.4520 0.4165 0.0449 0.238 Uiso 0.557(19) 1 calc R U P A 2
H2BD H 0.4432 0.3259 0.0284 0.238 Uiso 0.557(19) 1 calc R U P A 2
C8 C 0.4609(16) 0.274(3) 0.047(3) 0.198(5) Uani 0.443(19) 1 d . U P A 1
H8A H 0.4881 0.2565 0.0852 0.297 Uiso 0.443(19) 1 calc R U P A 1
H8B H 0.4630 0.2456 -0.0027 0.297 Uiso 0.443(19) 1 calc R U P A 1
H8C H 0.4270 0.2658 0.0672 0.297 Uiso 0.443(19) 1 calc R U P A 1
C1 C 0.4949(13) 0.378(2) -0.062(2) 0.198(5) Uani 0.557(19) 1 d . . P A 2
H1A H 0.5311 0.3889 -0.0635 0.297 Uiso 0.557(19) 1 d R U P A 2
H1B H 0.4869 0.3304 -0.0885 0.297 Uiso 0.557(19) 1 d R U P A 2
H1C H 0.4752 0.4190 -0.0873 0.297 Uiso 0.557(19) 1 d R U P A 2

loop_
_atom_site_aniso_label
_atom_site_aniso_U_11
_atom_site_aniso_U_22
_atom_site_aniso_U_33
_atom_site_aniso_U_23
_atom_site_aniso_U_13
_atom_site_aniso_U_12
Zn01 0.0796(6) 0.0548(5) 0.0638(5) 0.0010(4) 0.0088(4) -0.0002(4)
Zn02 0.0802(7) 0.0591(5) 0.0668(6) -0.0011(4) 0.0063(4) -0.0006(4)
Zn03 0.0779(7) 0.0646(6) 0.0801(7) -0.0046(4) 0.0076(5) 0.0027(4)
O004 0.081(3) 0.059(3) 0.072(3) -0.010(2) 0.010(3) -0.001(2)
O005 0.081(3) 0.052(3) 0.069(3) -0.003(2) 0.009(2) -0.003(2)
O006 0.090(4) 0.056(3) 0.067(3) -0.003(2) 0.012(3) -0.004(2)
O007 0.079(3) 0.069(3) 0.065(3) 0.002(2) 0.012(2) -0.001(2)
O008 0.089(4) 0.065(3) 0.072(3) 0.007(3) 0.007(3) -0.007(3)
O009 0.095(4) 0.063(3) 0.073(3) -0.004(3) 0.010(3) 0.003(3)
O00A 0.086(4) 0.057(3) 0.085(4) -0.001(3) 0.006(3) 0.001(2)
O00B 0.082(3) 0.067(3) 0.066(3) -0.005(2) 0.008(2) 0.004(2)
O00C 0.093(4) 0.067(3) 0.074(3) -0.003(3) -0.002(3) 0.007(3)
O00D 0.087(4) 0.071(3) 0.071(3) -0.003(3) 0.004(3) -0.002(3)
O00E 0.092(4) 0.078(4) 0.073(4) -0.009(3) 0.007(3) 0.015(3)
O00F 0.082(4) 0.070(3) 0.082(3) -0.002(3) 0.014(3) 0.000(3)
O00G 0.093(4) 0.063(3) 0.108(5) -0.010(3) -0.006(3) 0.011(3)
O00H 0.084(4) 0.071(3) 0.108(5) -0.007(3) -0.005(3) 0.004(3)
N00I 0.076(4) 0.060(3) 0.078(4) 0.005(3) -0.001(3) -0.001(3)
N00J 0.082(4) 0.074(4) 0.060(3) -0.005(3) 0.007(3) 0.002(3)
O00K 0.099(4) 0.079(4) 0.107(5) 0.008(3) 0.003(4) 0.006(3)
C00L 0.076(4) 0.053(3) 0.063(4) -0.004(3) 0.007(3) 0.004(3)
N00M 0.092(4) 0.084(4) 0.072(4) 0.005(3) -0.002(3) 0.000(3)
C00N 0.077(4) 0.062(4) 0.064(4) -0.005(3) 0.008(3) -0.006(3)
C00O 0.075(4) 0.054(4) 0.074(4) 0.003(3) 0.010(3) 0.002(3)
C00P 0.074(4) 0.054(3) 0.060(3) -0.005(3) 0.004(3) 0.004(3)
C00Q 0.078(4) 0.057(4) 0.067(4) 0.003(3) 0.012(3) -0.005(3)
C00R 0.076(4) 0.055(3) 0.068(4) 0.003(3) 0.009(3) 0.001(3)
C00S 0.078(4) 0.057(3) 0.063(4) -0.005(3) 0.001(3) 0.006(3)
O00T 0.122(6) 0.098(5) 0.193(9) 0.004(6) -0.002(6) -0.012(5)
C00U 0.084(4) 0.061(4) 0.064(4) -0.001(3) 0.006(3) -0.003(3)
C00V 0.076(4) 0.055(3) 0.075(4) -0.002(3) 0.005(3) -0.002(3)
C00W 0.079(4) 0.065(4) 0.074(4) 0.002(3) 0.013(3) 0.004(3)
N00X 0.084(4) 0.071(4) 0.114(5) -0.008(4) 0.008(4) 0.002(3)
C00Y 0.084(4) 0.054(3) 0.062(4) -0.005(3) 0.003(3) -0.004(3)
C00Z 0.082(4) 0.060(4) 0.069(4) 0.006(3) 0.009(4) -0.002(4)
C010 0.076(4) 0.066(4) 0.074(4) -0.005(3) 0.006(4) -0.003(3)
C011 0.082(4) 0.067(4) 0.068(4) -0.008(3) 0.000(4) 0.002(3)
C012 0.075(4) 0.064(4) 0.063(4) -0.002(3) 0.000(3) 0.000(3)
C013 0.077(4) 0.060(3) 0.062(4) -0.002(3) 0.005(3) 0.002(3)
N014 0.104(6) 0.084(5) 0.103(6) 0.009(4) -0.004(5) -0.007(4)
C015 0.080(4) 0.060(4) 0.065(4) 0.002(3) 0.009(3) -0.001(3)
C016 0.077(4) 0.059(4) 0.064(4) -0.009(3) 0.004(3) 0.002(3)
C017 0.080(4) 0.066(4) 0.077(4) 0.000(4) 0.006(4) -0.002(4)
C018 0.087(5) 0.066(4) 0.075(4) 0.001(3) 0.014(4) 0.000(4)
C019 0.096(6) 0.072(5) 0.071(5) 0.011(4) 0.011(4) 0.009(4)
C01A 0.113(7) 0.057(5) 0.076(5) 0.000(4) 0.007(5) 0.005(4)
N01B 0.128(6) 0.118(6) 0.088(5) 0.022(5) 0.008(5) 0.015(5)
C01C 0.092(6) 0.089(6) 0.067(5) -0.009(4) 0.018(4) -0.003(5)
C01D 0.088(5) 0.084(5) 0.080(5) 0.005(4) 0.008(4) 0.002(4)
O01E 0.116(5) 0.136(6) 0.142(6) -0.001(5) 0.028(4) 0.003(4)
C01F 0.088(5) 0.102(5) 0.081(5) 0.003(4) 0.015(4) 0.005(4)
C01G 0.086(5) 0.124(5) 0.086(5) 0.002(4) 0.028(4) -0.001(4)
C01H 0.079(5) 0.141(6) 0.112(5) -0.001(5) 0.025(4) 0.007(5)
C01I 0.112(6) 0.093(5) 0.085(5) 0.010(4) 0.006(5) 0.010(5)
O01J 0.119(6) 0.237(8) 0.140(6) -0.005(6) 0.004(5) 0.023(5)
C01K 0.116(7) 0.103(7) 0.124(7) 0.010(6) -0.001(6) 0.000(6)
C01L 0.088(5) 0.125(6) 0.115(5) 0.006(5) 0.025(4) 0.002(4)
C01M 0.087(5) 0.092(5) 0.130(6) -0.014(5) 0.024(5) 0.005(4)
N01N 0.131(9) 0.167(10) 0.154(9) 0.016(8) 0.018(7) 0.011(7)
C01O 0.098(5) 0.083(5) 0.129(6) -0.006(5) 0.013(5) -0.001(4)
C01P 0.092(5) 0.098(6) 0.136(6) -0.012(5) 0.027(5) 0.002(5)
C01Q 0.085(5) 0.111(5) 0.126(6) -0.014(5) 0.026(5) 0.006(4)
C01R 0.091(5) 0.132(6) 0.122(6) 0.001(5) 0.026(5) -0.004(5)
C01S 0.091(5) 0.181(6) 0.112(6) -0.001(6) 0.014(5) 0.013(5)
C01T 0.090(5) 0.128(6) 0.089(5) -0.009(5) 0.010(4) -0.014(5)
C01U 0.087(5) 0.140(6) 0.126(6) -0.006(5) 0.024(5) 0.001(5)
C01V 0.090(5) 0.137(6) 0.103(5) 0.005(5) 0.020(4) -0.002(5)
C01W 0.099(5) 0.141(6) 0.119(6) 0.003(5) 0.024(5) -0.005(5)
C01X 0.083(5) 0.150(6) 0.112(5) 0.007(5) 0.021(4) 0.003(5)
C01Y 0.084(6) 0.178(11) 0.074(6) -0.010(7) 0.019(5) -0.024(7)
C01Z 0.093(5) 0.123(6) 0.116(5) 0.003(5) 0.030(4) -0.001(5)
C020 0.089(5) 0.157(6) 0.117(5) 0.011(5) 0.024(5) 0.004(5)
C021 0.088(5) 0.137(6) 0.109(6) 0.000(5) 0.030(5) 0.001(5)
C022 0.090(5) 0.161(7) 0.122(6) -0.007(6) 0.020(5) 0.007(5)
C023 0.088(5) 0.145(6) 0.094(5) -0.009(5) 0.019(5) -0.015(5)
C024 0.257(18) 0.088(8) 0.101(9) 0.001(7) 0.051(10) -0.022(9)
C025 0.088(5) 0.107(6) 0.137(6) -0.007(5) 0.032(5) 0.003(5)
C026 0.103(6) 0.138(7) 0.156(7) -0.008(7) 0.038(6) -0.007(6)
C029 0.094(6) 0.179(7) 0.116(6) 0.020(6) 0.016(5) 0.005(6)
C02B 0.124(7) 0.148(7) 0.175(8) 0.007(7) 0.042(6) -0.008(6)
C02C 0.106(6) 0.206(8) 0.124(7) 0.029(7) 0.014(6) 0.003(7)
C02D 0.193(16) 0.203(17) 0.135(12) 0.062(11) -0.047(11) -0.066(13)
C02E 0.127(10) 0.176(11) 0.164(10) 0.009(9) 0.019(8) 0.003(8)
C02F 0.134(7) 0.149(7) 0.169(8) -0.002(7) 0.046(6) 0.003(6)
C02G 0.128(7) 0.150(7) 0.149(7) 0.000(7) 0.032(6) -0.002(6)
C02H 0.153(12) 0.203(16) 0.113(10) 0.048(10) 0.043(9) 0.033(11)
O02I 0.122(10) 0.41(2) 0.30(2) -0.102(18) -0.011(11) -0.003(12)
C02J 0.102(6) 0.195(8) 0.127(7) 0.023(7) 0.010(6) -0.001(6)
C02K 0.109(6) 0.216(8) 0.130(7) 0.028(7) 0.005(6) -0.001(7)
C02L 0.36(3) 0.157(14) 0.107(11) 0.030(11) 0.036(14) 0.028(16)
C02M 0.099(9) 0.090(9) 0.125(10) 0.009(8) 0.038(8) 0.013(8)
C02N 0.121(11) 0.209(16) 0.132(11) -0.006(11) 0.033(9) -0.011(10)
C02O 0.124(12) 0.124(11) 0.39(3) 0.067(16) -0.012(15) 0.014(9)
C02Q 0.17(2) 0.065(11) 0.14(2) 0.025(12) 0.061(18) 0.016(12)
C2 0.158(9) 0.262(11) 0.171(9) 0.010(9) -0.014(8) 0.033(9)
C8 0.158(9) 0.262(11) 0.171(9) 0.010(9) -0.014(8) 0.033(9)
C1 0.158(9) 0.262(11) 0.171(9) 0.010(9) -0.014(8) 0.033(9)

loop_
_atom_type_symbol
_atom_type_description
_atom_type_scat_dispersion_real
_atom_type_scat_dispersion_imag
_atom_type_scat_source
C C 0.0033 0.0016 'International Tables Vol C Tables 4.2.6.8 and 6.1.1.4'
H H 0.0000 0.0000 'International Tables Vol C Tables 4.2.6.8 and 6.1.1.4'
N N 0.0061 0.0033 'International Tables Vol C Tables 4.2.6.8 and 6.1.1.4'
O O 0.0106 0.0060 'International Tables Vol C Tables 4.2.6.8 and 6.1.1.4'
Zn Zn 0.2839 1.4301 'International Tables Vol C Tables 4.2.6.8 and 6.1.1.4'

loop_
_geom_angle_atom_site_label_1
_geom_angle_atom_site_label_2
_geom_angle_atom_site_label_3
_geom_angle
_geom_angle_site_symmetry_1
_geom_angle_site_symmetry_3
_geom_angle_publ_flag
O006 Zn01 O005 104.9(2) 4_566 3_566 ?
O008 Zn01 O005 115.7(2) . 3_566 ?
O008 Zn01 O006 100.7(2) . 4_566 ?
O009 Zn01 O005 100.3(2) 4_576 3_566 ?
O009 Zn01 O006 112.6(2) 4_576 4_566 ?
O009 Zn01 O008 121.9(2) 4_576 . ?
O004 Zn02 N00M 175.8(2) 2 3_665 ?
O007 Zn02 O004 85.4(2) . 2 ?
O007 Zn02 O00F 179.6(2) . . ?
O007 Zn02 N00M 91.5(3) . 3_665 ?
O00B Zn02 O004 86.8(2) 4_575 2 ?
O00B Zn02 O007 96.0(2) 4_575 . ?
O00B Zn02 O00D 169.9(2) 4_575 . ?
O00B Zn02 O00F 84.0(2) 4_575 . ?
O00B Zn02 N00M 90.8(2) 4_575 3_665 ?
O00D Zn02 O004 88.1(2) . 2 ?
O00D Zn02 O007 92.2(2) . . ?
O00D Zn02 O00F 87.7(2) . . ?
O00D Zn02 N00M 94.8(3) . 3_665 ?
O00F Zn02 O004 94.2(2) . 2 ?
O00F Zn02 N00M 89.0(3) . 3_665 ?
O00A Zn03 O00C 102.2(2) . . ?
O00A Zn03 O00K 110.8(3) . . ?
O00A Zn03 N00X 126.1(3) . . ?
O00C Zn03 O00K 99.1(3) . . ?
O00C Zn03 N00X 118.5(3) . . ?
O00K Zn03 N00X 96.6(3) . . ?
C00N O004 Zn02 137.2(5) . 2_545 ?
C00N O005 Zn01 121.0(5) . 3_566 ?
C00Z O006 Zn01 108.0(5) . 4_565 ?
C015 O007 Zn02 126.1(5) . . ?
C00Y O008 Zn01 117.2(5) . . ?
C015 O009 Zn01 124.8(5) . 4_575 ?
C017 O00A Zn03 113.9(5) . . ?
C00Y O00B Zn02 133.7(5) . 4_576 ?
C011 O00C Zn03 106.9(5) . . ?
C010 O00D Zn02 122.3(5) . . ?
C018 O00F Zn02 123.4(6) . . ?
C010 N00I C019 120.0(7) . . ?
C010 N00I C01A 123.4(7) . . ?
C01A N00I C019 116.6(6) . . ?
C018 N00J C01C 121.7(7) . . ?
C018 N00J C01Y 121.3(7) . . ?
C01C N00J C01Y 117.0(7) . . ?
C01I O00K Zn03 124.2(7) . . ?
C00O C00L C00N 121.3(7) . . ?
C00Q C00L C00N 119.8(7) . . ?
C00Q C00L C00O 118.9(7) . . ?
C01D N00M Zn02 122.9(6) . 3_665 ?
C01D N00M C01T 117.5(9) . . ?
C01T N00M Zn02 119.1(7) . 3_665 ?
O004 C00N C00L 114.3(7) . . ?
O005 C00N O004 126.1(8) . . ?
O005 C00N C00L 119.6(7) . . ?
C00L C00O H00O 120.2 . . ?
C00L C00O C00V 119.6(7) . . ?
C00V C00O H00O 120.2 . . ?
C00U C00P C00Y 121.4(7) . . ?
C00U C00P C016 119.4(7) . . ?
C016 C00P C00Y 119.1(6) . . ?
C00L C00Q H00Q 119.0 . . ?
C00R C00Q C00L 122.1(7) . . ?
C00R C00Q H00Q 119.0 . . ?
C00Q C00R C00W 119.1(7) . . ?
C00Q C00R C00Z 121.9(7) . . ?
C00W C00R C00Z 119.0(7) . . ?
C00U C00S C011 120.6(7) . . ?
C00U C00S C012 119.1(7) . . ?
C012 C00S C011 120.0(7) . . ?
C00P C00U H00U 119.5 . . ?
C00S C00U C00P 120.9(7) . . ?
C00S C00U H00U 119.5 . . ?
C00O C00V C017 119.5(7) . . ?
C00W C00V C00O 119.9(7) . . ?
C00W C00V C017 120.6(7) . . ?
C00R C00W H00W 119.8 . . ?
C00V C00W C00R 120.3(7) . . ?
C00V C00W H00W 119.8 . . ?
C01M N00X Zn03 121.6(7) . . ?
C01M N00X C01O 117.2(9) . . ?
C01O N00X Zn03 121.0(8) . . ?
O008 C00Y C00P 117.7(7) . . ?
O00B C00Y O008 123.8(8) . . ?
O00B C00Y C00P 118.5(7) . . ?
O006 C00Z C00R 115.6(7) . . ?
O00G C00Z O006 123.9(8) . . ?
O00G C00Z C00R 120.5(8) . . ?
O00D C010 N00I 123.5(8) . . ?
O00D C010 H010 118.3 . . ?
N00I C010 H010 118.3 . . ?
O00C C011 C00S 115.8(7) . . ?
O00E C011 O00C 123.8(7) . . ?
O00E C011 C00S 120.3(7) . . ?
C00S C012 H012 119.3 . . ?
C013 C012 C00S 121.4(7) . . ?
C013 C012 H012 119.3 . . ?
C012 C013 C015 122.0(7) . . ?
C012 C013 C016 119.5(7) . . ?
C016 C013 C015 118.4(7) . . ?
C01K N014 C024 122.1(11) . . ?
C01K N014 C02O 121.0(11) . . ?
C024 N014 C02O 116.9(12) . . ?
O007 C015 C013 118.2(7) . . ?
O009 C015 O007 124.7(7) . . ?
O009 C015 C013 117.0(7) . . ?
C00P C016 H016 120.2 . . ?
C013 C016 C00P 119.7(7) . . ?
C013 C016 H016 120.2 . . ?
O00A C017 C00V 117.0(7) . . ?
O00H C017 O00A 124.0(8) . . ?
O00H C017 C00V 119.0(7) . . ?
O00F C018 N00J 125.0(8) . . ?
O00F C018 H018 117.5 . . ?
N00J C018 H018 117.5 . . ?
N00I C019 H01A 109.5 . . ?
N00I C019 H01B 109.5 . . ?
N00I C019 H01C 109.5 . . ?
H01A C019 H01B 109.5 . . ?
H01A C019 H01C 109.5 . . ?
H01B C019 H01C 109.5 . . ?
N00I C01A H01D 109.5 . . ?
N00I C01A H01E 109.5 . . ?
N00I C01A H01F 109.5 . . ?
H01D C01A H01E 109.5 . . ?
H01D C01A H01F 109.5 . . ?
H01E C01A H01F 109.5 . . ?
C01I N01B C02D 119.0(11) . . ?
C01I N01B C02H 124.0(12) . . ?
C02H N01B C02D 117.0(11) . . ?
N00J C01C H01G 109.5 . . ?
N00J C01C H01H 109.5 . . ?
N00J C01C H01I 109.5 . . ?
H01G C01C H01H 109.5 . . ?
H01G C01C H01I 109.5 . . ?
H01H C01C H01I 109.5 . . ?
N00M C01D H01J 118.8 . . ?
N00M C01D C01F 122.4(9) . . ?
C01F C01D H01J 118.8 . . ?
C01Z O01E C02M 119.1(12) . . ?
C01D C01F H01K 119.8 . . ?
C01G C01F C01D 120.4(10) . . ?
C01G C01F H01K 119.8 . . ?
C01F C01G C01V 123.8(10) . . ?
C01F C01G C023 117.7(9) . . ?
C023 C01G C01V 118.5(10) . . ?
C01S C01H C01L 124.1(12) . . ?
C01S C01H C01X 117.1(11) . . ?
C01X C01H C01L 118.9(11) . . ?
O00K C01I N01B 125.4(12) . . ?
O00K C01I H01L 117.3 . . ?
N01B C01I H01L 117.3 . . ?
C01S O01J C2 123.3(13) . . ?
O00T C01K H01S 116.0 . . ?
N014 C01K O00T 128.0(12) . . ?
N014 C01K H01S 116.0 . . ?
C01R C01L C01H 119.6(11) . . ?
C01Z C01L C01H 123.4(11) . . ?
C01Z C01L C01R 117.0(11) . . ?
N00X C01M H01M 119.3 . . ?
N00X C01M C025 121.3(10) . . ?
C025 C01M H01M 119.3 . . ?
C02E N01N C02N 118.6(14) . . ?
C02L N01N C02E 127.9(16) . . ?
C02L N01N C02N 113.1(14) . . ?
N00X C01O H01O 118.1 . . ?
N00X C01O C01P 123.8(11) . . ?
C01P C01O H01O 118.1 . . ?
C01O C01P H01P 119.6 . . ?
C01Q C01P C01O 120.7(11) . . ?
C01Q C01P H01P 119.6 . . ?
C01P C01Q C01U 124.8(11) . . ?
C025 C01Q C01P 115.4(10) . . ?
C025 C01Q C01U 119.7(12) . . ?
C01L C01R C01W 121.6(12) . . ?
C026 C01R C01L 119.6(11) . . ?
C026 C01R C01W 118.8(12) . . ?
C01H C01S O01J 113.2(12) . . ?
C01H C01S C022 124.8(14) . . ?
C022 C01S O01J 122.0(12) . . ?
N00M C01T H01T 119.0 . . ?
N00M C01T C023 122.1(10) . . ?
C023 C01T H01T 119.0 . . ?
C020 C01U C01Q 121.8(12) . . ?
C022 C01U C01Q 118.9(12) . . ?
C022 C01U C020 119.3(11) . . ?
C01W C01V C01G 122.5(11) . . ?
C021 C01V C01G 119.4(11) . . ?
C021 C01V C01W 118.1(11) . . ?
C01R C01W C01V 118.8(12) . . ?
C01R C01W C02G 117.1(12) . . ?
C01V C01W C02G 124.1(11) . . ?
C020 C01X C01H 119.8(11) . . ?
C029 C01X C01H 120.9(11) . . ?
C029 C01X C020 119.2(13) . . ?
N00J C01Y H01N 109.5 . . ?
N00J C01Y H01Q 109.5 . . ?
N00J C01Y H01R 109.5 . . ?
H01N C01Y H01Q 109.5 . . ?
H01N C01Y H01R 109.5 . . ?
H01Q C01Y H01R 109.5 . . ?
O01E C01Z C021 120.0(11) . . ?
C01L C01Z O01E 116.2(10) . . ?
C01L C01Z C021 123.7(12) . . ?
C01U C020 C02J 123.1(11) . . ?
C01X C020 C01U 118.9(12) . . ?
C01X C020 C02J 117.8(12) . . ?
C01V C021 C01Z 120.5(12) . . ?
C01V C021 H021 119.7 . . ?
C01Z C021 H021 119.7 . . ?
C01S C022 H022 120.0 . . ?
C01U C022 C01S 120.0(13) . . ?
C01U C022 H022 120.0 . . ?
C01G C023 H023 120.0 . . ?
C01T C023 C01G 120.0(10) . . ?
C01T C023 H023 120.0 . . ?
N014 C024 H02R 109.5 . . ?
N014 C024 H02S 109.5 . . ?
N014 C024 H02T 109.5 . . ?
H02R C024 H02S 109.5 . . ?
H02R C024 H02T 109.5 . . ?
H02S C024 H02T 109.5 . . ?
C01M C025 H025 119.3 . . ?
C01Q C025 C01M 121.5(11) . . ?
C01Q C025 H025 119.3 . . ?
C01R C026 H026 118.0 . . ?
C01R C026 C02B 124.1(12) . . ?
C02B C026 H026 118.0 . . ?
C01X C029 H029 118.8 . . ?
C01X C029 C02C 122.4(13) . . ?
C02C C029 H029 118.8 . . ?
C026 C02B H02B 119.9 . . ?
C02F C02B C026 120.2(15) . . ?
C02F C02B H02B 119.9 . . ?
C029 C02C H02C 119.9 . . ?
C029 C02C C02K 120.2(13) . . ?
C02K C02C H02C 119.9 . . ?
N01B C02D H02A 109.5 . . ?
N01B C02D H02D 109.5 . . ?
N01B C02D H02E 109.5 . . ?
H02A C02D H02D 109.5 . . ?
H02A C02D H02E 109.5 . . ?
H02D C02D H02E 109.5 . . ?
N01N C02E H02X 116.6 . . ?
O02I C02E N01N 127(2) . . ?
O02I C02E H02X 116.6 . . ?
C02B C02F H02F 121.3 . . ?
C02B C02F C02G 117.4(15) . . ?
C02G C02F H02F 121.3 . . ?
C01W C02G H02G 118.8 . . ?
C02F C02G C01W 122.4(13) . . ?
C02F C02G H02G 118.8 . . ?
N01B C02H H02H 109.5 . . ?
N01B C02H H02I 109.4 . . ?
N01B C02H H02J 109.5 . . ?
H02H C02H H02I 109.5 . . ?
H02H C02H H02J 109.5 . . ?
H02I C02H H02J 109.5 . . ?
C020 C02J H02K 118.6 . . ?
C02K C02J C020 122.8(14) . . ?
C02K C02J H02K 118.6 . . ?
C02C C02K H02L 121.2 . . ?
C02J C02K C02C 117.5(15) . . ?
C02J C02K H02L 121.3 . . ?
N01N C02L H02Y 109.4 . . ?
N01N C02L H 109.5 . . ?
N01N C02L HA 109.5 . . ?
H02Y C02L H 109.5 . . ?
H02Y C02L HA 109.5 . . ?
H C02L HA 109.5 . . ?
O01E C02M H02M 110.1 . . ?
O01E C02M H02N 110.1 . . ?
O01E C02M C02Q 108.0(19) . . ?
H02M C02M H02N 108.4 . . ?
C02Q C02M H02M 110.1 . . ?
C02Q C02M H02N 110.1 . . ?
N01N C02N H02Z 109.5 . . ?
N01N C02N HB 109.5 . . ?
N01N C02N HC 109.5 . . ?
H02Z C02N HB 109.5 . . ?
H02Z C02N HC 109.5 . . ?
HB C02N HC 109.5 . . ?
N014 C02O H02U 109.5 . . ?
N014 C02O H02V 109.5 . . ?
N014 C02O H02W 109.5 . . ?
H02U C02O H02V 109.5 . . ?
H02U C02O H02W 109.5 . . ?
H02V C02O H02W 109.5 . . ?
C02M C02Q H02O 109.5 . . ?
C02M C02Q H02P 109.5 . . ?
C02M C02Q H02Q 109.5 . . ?
H02O C02Q H02P 109.5 . . ?
H02O C02Q H02Q 109.5 . . ?
H02P C02Q H02Q 109.5 . . ?
O01J C2 H2AA 115.6 . . ?
O01J C2 H2AB 115.6 . . ?
O01J C2 H2BC 110.9 . . ?
O01J C2 H2BD 110.9 . . ?
O01J C2 C8 77.6(17) . . ?
O01J C2 C1 104.4(16) . . ?
H2AA C2 H2AB 112.6 . . ?
H2BC C2 H2BD 108.9 . . ?
C8 C2 H2AA 115.7 . . ?
C8 C2 H2AB 115.6 . . ?
C1 C2 H2BC 110.9 . . ?
C1 C2 H2BD 110.8 . . ?
C2 C8 H8A 110.9 . . ?
C2 C8 H8B 110.8 . . ?
C2 C8 H8C 110.8 . . ?
H8A C8 H8B 108.1 . . ?
H8A C8 H8C 108.1 . . ?
H8B C8 H8C 108.1 . . ?
C2 C1 H1A 118.9 . . ?
C2 C1 H1B 104.6 . . ?
C2 C1 H1C 104.6 . . ?
H1A C1 H1B 109.5 . . ?
H1A C1 H1C 109.5 . . ?
H1B C1 H1C 109.5 . . ?

loop_
_geom_bond_atom_site_label_1
_geom_bond_atom_site_label_2
_geom_bond_distance
_geom_bond_site_symmetry_2
_geom_bond_publ_flag
Zn01 O005 2.015(5) 3_566 ?
Zn01 O006 1.975(5) 4_566 ?
Zn01 O008 1.958(6) . ?
Zn01 O009 1.946(6) 4_576 ?
Zn02 O004 2.117(6) 2 ?
Zn02 O007 2.097(5) . ?
Zn02 O00B 2.073(5) 4_575 ?
Zn02 O00D 2.095(6) . ?
Zn02 O00F 2.111(6) . ?
Zn02 N00M 2.131(8) 3_665 ?
Zn03 O00A 1.937(6) . ?
Zn03 O00C 1.962(5) . ?
Zn03 O00K 2.002(7) . ?
Zn03 N00X 2.023(8) . ?
O004 Zn02 2.117(6) 2_545 ?
O004 C00N 1.269(9) . ?
O005 Zn01 2.015(5) 3_566 ?
O005 C00N 1.252(9) . ?
O006 Zn01 1.975(5) 4_565 ?
O006 C00Z 1.292(9) . ?
O007 C015 1.268(9) . ?
O008 C00Y 1.252(9) . ?
O009 Zn01 1.946(6) 4_575 ?
O009 C015 1.239(9) . ?
O00A C017 1.263(10) . ?
O00B Zn02 2.073(5) 4_576 ?
O00B C00Y 1.250(9) . ?
O00C C011 1.282(10) . ?
O00D C010 1.250(10) . ?
O00E C011 1.245(9) . ?
O00F C018 1.203(10) . ?
O00G C00Z 1.241(10) . ?
O00H C017 1.247(10) . ?
N00I C010 1.332(10) . ?
N00I C019 1.461(10) . ?
N00I C01A 1.460(10) . ?
N00J C018 1.341(11) . ?
N00J C01C 1.435(10) . ?
N00J C01Y 1.456(11) . ?
O00K C01I 1.208(12) . ?
C00L C00N 1.500(11) . ?
C00L C00O 1.403(11) . ?
C00L C00Q 1.393(10) . ?
N00M Zn02 2.131(8) 3_665 ?
N00M C01D 1.343(11) . ?
N00M C01T 1.344(12) . ?
C00O H00O 0.9500 . ?
C00O C00V 1.420(11) . ?
C00P C00U 1.401(10) . ?
C00P C00Y 1.497(11) . ?
C00P C016 1.406(10) . ?
C00Q H00Q 0.9500 . ?
C00Q C00R 1.376(11) . ?
C00R C00W 1.411(11) . ?
C00R C00Z 1.510(11) . ?
C00S C00U 1.373(11) . ?
C00S C011 1.496(11) . ?
C00S C012 1.399(10) . ?
O00T C01K 1.270(13) . ?
C00U H00U 0.9500 . ?
C00V C00W 1.381(11) . ?
C00V C017 1.505(12) . ?
C00W H00W 0.9500 . ?
N00X C01M 1.297(13) . ?
N00X C01O 1.316(12) . ?
C010 H010 0.9500 . ?
C012 H012 0.9500 . ?
C012 C013 1.379(11) . ?
C013 C015 1.491(11) . ?
C013 C016 1.399(11) . ?
N014 C01K 1.253(14) . ?
N014 C024 1.424(14) . ?
N014 C02O 1.448(16) . ?
C016 H016 0.9500 . ?
C018 H018 0.9500 . ?
C019 H01A 0.9800 . ?
C019 H01B 0.9800 . ?
C019 H01C 0.9800 . ?
C01A H01D 0.9800 . ?
C01A H01E 0.9800 . ?
C01A H01F 0.9800 . ?
N01B C01I 1.314(13) . ?
N01B C02D 1.474(17) . ?
N01B C02H 1.415(15) . ?
C01C H01G 0.9800 . ?
C01C H01H 0.9800 . ?
C01C H01I 0.9800 . ?
C01D H01J 0.9500 . ?
C01D C01F 1.387(13) . ?
O01E C01Z 1.380(14) . ?
O01E C02M 1.46(2) . ?
C01F H01K 0.9500 . ?
C01F C01G 1.340(14) . ?
C01G C01V 1.489(15) . ?
C01G C023 1.400(15) . ?
C01H C01L 1.477(15) . ?
C01H C01S 1.344(16) . ?
C01H C01X 1.464(17) . ?
C01I H01L 0.9500 . ?
O01J C01S 1.399(17) . ?
O01J C2 1.51(2) . ?
C01K H01S 0.9500 . ?
C01L C01R 1.409(16) . ?
C01L C01Z 1.342(15) . ?
C01M H01M 0.9500 . ?
C01M C025 1.411(14) . ?
N01N C02E 1.436(19) . ?
N01N C02L 1.435(18) . ?
N01N C02N 1.489(18) . ?
C01O H01O 0.9500 . ?
C01O C01P 1.361(14) . ?
C01P H01P 0.9500 . ?
C01P C01Q 1.359(16) . ?
C01Q C01U 1.483(15) . ?
C01Q C025 1.345(15) . ?
C01R C01W 1.412(15) . ?
C01R C026 1.386(17) . ?
C01S C022 1.390(16) . ?
C01T H01T 0.9500 . ?
C01T C023 1.370(14) . ?
C01U C020 1.462(17) . ?
C01U C022 1.361(17) . ?
C01V C01W 1.433(16) . ?
C01V C021 1.368(16) . ?
C01W C02G 1.506(18) . ?
C01X C020 1.400(15) . ?
C01X C029 1.364(16) . ?
C01Y H01N 0.9800 . ?
C01Y H01Q 0.9800 . ?
C01Y H01R 0.9800 . ?
C01Z C021 1.400(14) . ?
C020 C02J 1.495(18) . ?
C021 H021 0.9500 . ?
C022 H022 0.9500 . ?
C023 H023 0.9500 . ?
C024 H02R 0.9800 . ?
C024 H02S 0.9800 . ?
C024 H02T 0.9800 . ?
C025 H025 0.9500 . ?
C026 H026 0.9500 . ?
C026 C02B 1.425(19) . ?
C029 H029 0.9500 . ?
C029 C02C 1.402(18) . ?
C02B H02B 0.9500 . ?
C02B C02F 1.398(17) . ?
C02C H02C 0.9500 . ?
C02C C02K 1.453(18) . ?
C02D H02A 0.9800 . ?
C02D H02D 0.9800 . ?
C02D H02E 0.9800 . ?
C02E H02X 0.9500 . ?
C02E O02I 1.259(19) . ?
C02F H02F 0.9500 . ?
C02F C02G 1.416(19) . ?
C02G H02G 0.9500 . ?
C02H H02H 0.9800 . ?
C02H H02I 0.9800 . ?
C02H H02J 0.9800 . ?
C02J H02K 0.9500 . ?
C02J C02K 1.318(17) . ?
C02K H02L 0.9500 . ?
C02L H02Y 0.9800 . ?
C02L H 0.9800 . ?
C02L HA 0.9800 . ?
C02M H02M 0.9900 . ?
C02M H02N 0.9900 . ?
C02M C02Q 1.46(3) . ?
C02N H02Z 0.9800 . ?
C02N HB 0.9800 . ?
C02N HC 0.9800 . ?
C02O H02U 0.9800 . ?
C02O H02V 0.9800 . ?
C02O H02W 0.9800 . ?
C02Q H02O 0.9800 . ?
C02Q H02P 0.9800 . ?
C02Q H02Q 0.9800 . ?
C2 H2AA 0.9900 . ?
C2 H2AB 0.9900 . ?
C2 H2BC 0.9900 . ?
C2 H2BD 0.9900 . ?
C2 C8 1.67(5) . ?
C2 C1 1.74(4) . ?
C8 H8A 0.9956 . ?
C8 H8B 0.9954 . ?
C8 H8C 0.9955 . ?
C1 H1A 0.9598 . ?
C1 H1B 0.9599 . ?
C1 H1C 0.9597 . ?

loop_
_geom_torsion_atom_site_label_1
_geom_torsion_atom_site_label_2
_geom_torsion_atom_site_label_3
_geom_torsion_atom_site_label_4
_geom_torsion
_geom_torsion_site_symmetry_1
_geom_torsion_site_symmetry_2
_geom_torsion_site_symmetry_3
_geom_torsion_site_symmetry_4
_geom_torsion_publ_flag
Zn01 O005 C00N O004 -6.5(11) 3_566 . . . ?
Zn01 O005 C00N C00L 174.4(5) 3_566 . . . ?
Zn01 O006 C00Z O00G -4.1(10) 4_565 . . . ?
Zn01 O006 C00Z C00R 175.4(5) 4_565 . . . ?
Zn01 O008 C00Y O00B -0.9(10) . . . . ?
Zn01 O008 C00Y C00P 179.0(5) . . . . ?
Zn01 O009 C015 O007 12.8(12) 4_575 . . . ?
Zn01 O009 C015 C013 -166.0(5) 4_575 . . . ?
Zn02 O004 C00N O005 -57.4(12) 2_545 . . . ?
Zn02 O004 C00N C00L 121.8(7) 2_545 . . . ?
Zn02 O007 C015 O009 -76.3(10) . . . . ?
Zn02 O007 C015 C013 102.5(7) . . . . ?
Zn02 O00B C00Y O008 79.1(10) 4_576 . . . ?
Zn02 O00B C00Y C00P -100.8(8) 4_576 . . . ?
Zn02 O00D C010 N00I -179.5(6) . . . . ?
Zn02 O00F C018 N00J 159.1(6) . . . . ?
Zn02 N00M C01D C01F -171.4(7) 3_665 . . . ?
Zn02 N00M C01T C023 173.2(9) 3_665 . . . ?
Zn03 O00A C017 O00H 3.0(11) . . . . ?
Zn03 O00A C017 C00V -176.0(6) . . . . ?
Zn03 O00C C011 O00E -11.1(10) . . . . ?
Zn03 O00C C011 C00S 166.8(6) . . . . ?
Zn03 O00K C01I N01B -175.8(8) . . . . ?
Zn03 N00X C01M C025 175.8(8) . . . . ?
Zn03 N00X C01O C01P -177.0(9) . . . . ?
C00L C00O C00V C00W 2.8(12) . . . . ?
C00L C00O C00V C017 -178.6(7) . . . . ?
C00L C00Q C00R C00W -1.3(11) . . . . ?
C00L C00Q C00R C00Z 179.4(7) . . . . ?
N00M C01D C01F C01G -1.4(15) . . . . ?
N00M C01T C023 C01G -1.7(19) . . . . ?
C00N C00L C00O C00V 174.9(7) . . . . ?
C00N C00L C00Q C00R -175.7(7) . . . . ?
C00O C00L C00N O004 -155.5(7) . . . . ?
C00O C00L C00N O005 23.7(11) . . . . ?
C00O C00L C00Q C00R 1.5(11) . . . . ?
C00O C00V C00W C00R -2.5(12) . . . . ?
C00O C00V C017 O00A -4.9(12) . . . . ?
C00O C00V C017 O00H 176.0(8) . . . . ?
C00Q C00L C00N O004 21.6(10) . . . . ?
C00Q C00L C00N O005 -159.2(7) . . . . ?
C00Q C00L C00O C00V -2.2(11) . . . . ?
C00Q C00R C00W C00V 1.8(12) . . . . ?
C00Q C00R C00Z O006 -2.7(11) . . . . ?
C00Q C00R C00Z O00G 176.8(8) . . . . ?
C00S C012 C013 C015 -175.5(7) . . . . ?
C00S C012 C013 C016 -0.5(12) . . . . ?
C00U C00P C00Y O008 -5.9(11) . . . . ?
C00U C00P C00Y O00B 174.0(7) . . . . ?
C00U C00P C016 C013 -1.2(11) . . . . ?
C00U C00S C011 O00C -11.3(11) . . . . ?
C00U C00S C011 O00E 166.8(8) . . . . ?
C00U C00S C012 C013 1.4(12) . . . . ?
C00W C00R C00Z O006 178.0(7) . . . . ?
C00W C00R C00Z O00G -2.5(12) . . . . ?
C00W C00V C017 O00A 173.7(8) . . . . ?
C00W C00V C017 O00H -5.3(13) . . . . ?
N00X C01M C025 C01Q 2.2(19) . . . . ?
N00X C01O C01P C01Q 0.4(19) . . . . ?
C00Y C00P C00U C00S 178.5(7) . . . . ?
C00Y C00P C016 C013 -177.7(7) . . . . ?
C00Z C00R C00W C00V -178.9(7) . . . . ?
C011 C00S C00U C00P -176.9(7) . . . . ?
C011 C00S C012 C013 176.1(7) . . . . ?
C012 C00S C00U C00P -2.2(12) . . . . ?
C012 C00S C011 O00C 174.1(7) . . . . ?
C012 C00S C011 O00E -7.9(12) . . . . ?
C012 C013 C015 O007 3.5(12) . . . . ?
C012 C013 C015 O009 -177.6(8) . . . . ?
C012 C013 C016 C00P 0.4(12) . . . . ?
C015 C013 C016 C00P 175.6(7) . . . . ?
C016 C00P C00U C00S 2.1(12) . . . . ?
C016 C00P C00Y O008 170.5(7) . . . . ?
C016 C00P C00Y O00B -9.6(11) . . . . ?
C016 C013 C015 O007 -171.5(7) . . . . ?
C016 C013 C015 O009 7.4(11) . . . . ?
C017 C00V C00W C00R 178.8(7) . . . . ?
C019 N00I C010 O00D 179.3(7) . . . . ?
C01A N00I C010 O00D 1.9(12) . . . . ?
C01C N00J C018 O00F 180.0(8) . . . . ?
C01D N00M C01T C023 1.0(16) . . . . ?
C01D C01F C01G C01V -177.7(10) . . . . ?
C01D C01F C01G C023 0.6(16) . . . . ?
O01E C01Z C021 C01V 177.4(11) . . . . ?
C01F C01G C01V C01W 57.2(17) . . . . ?
C01F C01G C01V C021 -122.0(13) . . . . ?
C01F C01G C023 C01T 0.8(18) . . . . ?
C01G C01V C01W C01R 175.2(12) . . . . ?
C01G C01V C01W C02G -2(2) . . . . ?
C01G C01V C021 C01Z -176.6(12) . . . . ?
C01H C01L C01R C01W -177.2(12) . . . . ?
C01H C01L C01R C026 2(2) . . . . ?
C01H C01L C01Z O01E -2.0(19) . . . . ?
C01H C01L C01Z C021 175.5(12) . . . . ?
C01H C01S C022 C01U 0(2) . . . . ?
C01H C01X C020 C01U -3(2) . . . . ?
C01H C01X C020 C02J -178.7(14) . . . . ?
C01H C01X C029 C02C -178.4(14) . . . . ?
O01J C01S C022 C01U -178.4(14) . . . . ?
C01L C01H C01S O01J 1(2) . . . . ?
C01L C01H C01S C022 -177.3(13) . . . . ?
C01L C01H C01X C020 178.9(12) . . . . ?
C01L C01H C01X C029 -2(2) . . . . ?
C01L C01R C01W C01V 3(2) . . . . ?
C01L C01R C01W C02G -179.2(12) . . . . ?
C01L C01R C026 C02B 177.3(14) . . . . ?
C01L C01Z C021 C01V 0(2) . . . . ?
C01M N00X C01O C01P -0.7(17) . . . . ?
C01O N00X C01M C025 -0.5(16) . . . . ?
C01O C01P C01Q C01U 179.8(12) . . . . ?
C01O C01P C01Q C025 1.2(19) . . . . ?
C01P C01Q C01U C020 -54.6(19) . . . . ?
C01P C01Q C01U C022 123.6(15) . . . . ?
C01P C01Q C025 C01M -2.4(19) . . . . ?
C01Q C01U C020 C01X -177.8(12) . . . . ?
C01Q C01U C020 C02J -2(2) . . . . ?
C01Q C01U C022 C01S 179.1(12) . . . . ?
C01R C01L C01Z O01E -179.9(11) . . . . ?
C01R C01L C01Z C021 -2(2) . . . . ?
C01R C01W C02G C02F 1(2) . . . . ?
C01R C026 C02B C02F 2(3) . . . . ?
C01S C01H C01L C01R 86.1(18) . . . . ?
C01S C01H C01L C01Z -91.8(18) . . . . ?
C01S C01H C01X C020 0(2) . . . . ?
C01S C01H C01X C029 178.5(14) . . . . ?
C01S O01J C2 C8 -77(2) . . . . ?
C01S O01J C2 C1 176.8(18) . . . . ?
C01T N00M C01D C01F 0.5(14) . . . . ?
C01U C01Q C025 C01M 178.9(12) . . . . ?
C01U C020 C02J C02K -177.8(16) . . . . ?
C01V C01G C023 C01T 179.2(11) . . . . ?
C01V C01W C02G C02F 178.5(14) . . . . ?
C01W C01R C026 C02B -4(2) . . . . ?
C01W C01V C021 C01Z 4.1(19) . . . . ?
C01X C01H C01L C01R -93.0(15) . . . . ?
C01X C01H C01L C01Z 89.1(17) . . . . ?
C01X C01H C01S O01J -180.0(12) . . . . ?
C01X C01H C01S C022 2(2) . . . . ?
C01X C020 C02J C02K -2(2) . . . . ?
C01X C029 C02C C02K -4(3) . . . . ?
C01Y N00J C018 O00F -0.9(14) . . . . ?
C01Z O01E C02M C02Q 62(2) . . . . ?
C01Z C01L C01R C01W 1(2) . . . . ?
C01Z C01L C01R C026 179.8(13) . . . . ?
C020 C01U C022 C01S -3(2) . . . . ?
C020 C01X C029 C02C 0(2) . . . . ?
C020 C02J C02K C02C -2(3) . . . . ?
C021 C01V C01W C01R -5.5(19) . . . . ?
C021 C01V C01W C02G 177.0(13) . . . . ?
C022 C01U C020 C01X 4(2) . . . . ?
C022 C01U C020 C02J 180.0(14) . . . . ?
C023 C01G C01V C01W -121.1(14) . . . . ?
C023 C01G C01V C021 59.6(17) . . . . ?
C024 N014 C01K O00T 178.1(13) . . . . ?
C025 C01Q C01U C020 123.9(15) . . . . ?
C025 C01Q C01U C022 -57.9(18) . . . . ?
C026 C01R C01W C01V -175.9(13) . . . . ?
C026 C01R C01W C02G 2(2) . . . . ?
C026 C02B C02F C02G 0(2) . . . . ?
C029 C01X C020 C01U 178.6(13) . . . . ?
C029 C01X C020 C02J 2(2) . . . . ?
C029 C02C C02K C02J 5(3) . . . . ?
C02B C02F C02G C01W -2(2) . . . . ?
C02D N01B C01I O00K 1.1(19) . . . . ?
C02H N01B C01I O00K 178.1(12) . . . . ?
C02L N01N C02E O02I 0(3) . . . . ?
C02M O01E C01Z C01L -161.6(16) . . . . ?
C02M O01E C01Z C021 21(2) . . . . ?
C02N N01N C02E O02I 172.6(17) . . . . ?
C02O N014 C01K O00T 1(2) . . . . ?
C2 O01J C01S C01H -172.5(15) . . . . ?
C2 O01J C01S C022 6(2) . . . . ?

loop_
_smtbx_masks_void_nr
_smtbx_masks_void_average_x
_smtbx_masks_void_average_y
_smtbx_masks_void_average_z
_smtbx_masks_void_volume
_smtbx_masks_void_count_electrons
_smtbx_masks_void_content
1 0.500 0.000 0.000 771.5 213.3 '4 C3H7NO,4 H2O'
2 0.500 0.500 0.500 771.5 213.3 '4 C3H7NO,4 H2O'
